data_9013684
loop_
_publ_author_name
'Nagashima, M.'
'Geiger, C. A.'
'Akasaka, M.'

_publ_section_title
;
 A crystal-chemical investigation of clinozoisite synthesized
 along the join Ca2Al3Si3O12(OH)-Ca2Al2CrSi3O12(OH)
;
_journal_name_full 'American Mineralogist'
_journal_page_first 1351
_journal_page_last 1360
_journal_paper_doi 10.2138/am.2009.3183
_journal_volume 94
_journal_year 2009
_chemical_compound_source Synthetic
_chemical_formula_sum 'Al2.51 Ca2 Cr0.49 O13 Si3'
_chemical_name_mineral Clinozoisite
_space_group_IT_number 11
_symmetry_space_group_name_Hall '-P 2yb'
_symmetry_space_group_name_H-M 'P 1 21/m 1'
_cell_angle_alpha 90
_cell_angle_beta 115.320
_cell_angle_gamma 90
_cell_length_a 8.8814
_cell_length_b 5.6022
_cell_length_c 10.1480
_cell_formula_units_Z 2
_cell_volume 456.412
_diffrn_ambient_pressure 1.2e+06
_diffrn_ambient_temperature 873.15
_exptl_crystal_density_diffrn 3.388
_exptl_crystal_pressure_history
;synthesized along the join Ca2Al3Si3O12(OH)-Ca2Al2CrSi3O12(OH) Locality:
 synthetic Note: T = 600 C, P = 1.2 GPa
;
_exptl_crystal_thermal_history
;synthesized along the join Ca2Al3Si3O12(OH)-Ca2Al2CrSi3O12(OH) Locality:
 synthetic Note: T = 600 C
;
_cod_original_formula_sum 'Ca2 Al2.51 Cr.49 Si3 O13'
_database_code_amcsd 0004981
_cod_database_code 9013684

loop_
_symmetry_equiv_pos_as_xyz
x,y,z
x,1/2-y,z
-x,1/2+y,-z
-x,-y,-z

loop_
_atom_site_label
_atom_site_fract_x
_atom_site_fract_y
_atom_site_fract_z
_atom_site_occupancy
_atom_site_U_iso_or_equiv
Ca1 0.76020 0.75000 0.15330 1.00000 0.00963
Ca2 0.60720 0.75000 0.42540 1.00000 0.01165
AlM1 0.00000 0.00000 0.00000 0.79000 0.00646
CrM1 0.00000 0.00000 0.00000 0.21000 0.00646
AlM2 0.00000 0.00000 0.50000 1.00000 0.00545
AlM3 0.29020 0.25000 0.22240 0.72000 0.00532
CrM3 0.29020 0.25000 0.22240 0.28000 0.00532
Si1 0.33740 0.75000 0.04860 1.00000 0.00519
Si2 0.68010 0.25000 0.27470 1.00000 0.00608
Si3 0.18330 0.75000 0.31870 1.00000 0.00532
O1 0.23360 0.99500 0.04320 1.00000 0.00887
O2 0.30420 0.98500 0.35350 1.00000 0.00798
O3 0.78460 0.01200 0.34350 1.00000 0.01001
O4 0.05200 0.25000 0.13700 1.00000 0.00760
O5 0.04230 0.75000 0.14500 1.00000 0.00760
O6 0.06200 0.75000 0.40100 1.00000 0.00633
O7 0.52000 0.75000 0.17750 1.00000 0.00760
O8 0.51700 0.25000 0.30100 1.00000 0.01140
O9 0.63900 0.25000 0.10700 1.00000 0.01267
O10 0.07300 0.25000 0.41870 1.00000 0.00887

loop_
_cod_related_entry_id
_cod_related_entry_database
_cod_related_entry_code
_cod_related_entry_description
1 AMCSD 0004981 .
2 Wikidata Q418304 clinozoisite
